data_2243455
loop_
_publ_author_name
'Wadayama, Kosei'
'Takase, Tsugiko'
'Oyama, Dai'

_publ_section_title
;
 Selective synthesis and crystal structures of manganese(I) complexes with
 a bi- or tridentate terpyridine ligand
;
_journal_coeditor_code WM5569
_journal_issue 7
_journal_name_full 'Acta Crystallographica Section E'
_journal_page_first 1139
_journal_page_last 1142
_journal_paper_doi 10.1107/S2056989020008178
_journal_volume 76
_journal_year 2020
_chemical_formula_iupac '[Mn Br (C21 H15 N3) (C O)2]'
_chemical_formula_moiety 'C23 H15 Br Mn N3 O2'
_chemical_formula_sum 'C23 H15 Br Mn N3 O2'
_chemical_formula_weight 500.23
_chemical_name_systematic
<i>cis</i>-Bromidodicarbonyl(4'-phenyl-2,2':6',2''-terpyridine-\k^3^<i>N</i><i>,N</i>',<i>N</i>'')manganese(I)
_space_group_crystal_system monoclinic
_space_group_IT_number 14
_space_group_name_Hall '-P 2ybc'
_space_group_name_H-M_alt 'P 1 21/c 1'
_atom_sites_solution_hydrogens geom
_atom_sites_solution_primary direct
_atom_sites_solution_secondary difmap
_cell_angle_alpha 90.0000
_cell_angle_beta 96.767(3)
_cell_angle_gamma 90.0000
_cell_formula_units_Z 4
_cell_length_a 10.497(3)
_cell_length_b 14.123(5)
_cell_length_c 13.504(4)
_cell_measurement_reflns_used 5160
_cell_measurement_temperature 93
_cell_measurement_theta_max 27.48
_cell_measurement_theta_min 3.04
_cell_volume 1988.0(11)
_computing_cell_refinement
;
CrystalClear (Rigaku, 2008)
;
_computing_data_collection
;
CrystalClear (Rigaku, 2008)
;
_computing_data_reduction
;
CrystalClear (Rigaku, 2008)
;
_computing_molecular_graphics
;
Mercury (Macrae <i>et al.</i>,  2020), ORTEP-3 for Windows (Farrugia,
2012)
;
_computing_publication_material
;
CrystalStructure (Rigaku, 2019), PLATON (Spek, 2020),
publCIF (Westrip, 2010)
;
_computing_structure_refinement
;
<i>SHELXL2018/3</i> (Sheldrick, 2015)
;
_computing_structure_solution
;
SIR97 (Altomare <i>et al.</i>,  1999)
;
_diffrn_ambient_temperature 93
_diffrn_detector_area_resol_mean 28.626
_diffrn_measured_fraction_theta_full 0.996
_diffrn_measured_fraction_theta_max 0.992
_diffrn_measurement_device_type 'Rigaku Saturn70'
_diffrn_measurement_method \w
_diffrn_radiation_type 'Mo K\a'
_diffrn_radiation_wavelength 0.71075
_diffrn_reflns_av_R_equivalents 0.0275
_diffrn_reflns_av_unetI/netI 0.0240
_diffrn_reflns_limit_h_max 13
_diffrn_reflns_limit_h_min -13
_diffrn_reflns_limit_k_max 18
_diffrn_reflns_limit_k_min -18
_diffrn_reflns_limit_l_max 17
_diffrn_reflns_limit_l_min -17
_diffrn_reflns_number 19872
_diffrn_reflns_theta_full 25.242
_diffrn_reflns_theta_max 27.460
_diffrn_reflns_theta_min 3.038
_diffrn_standards_number 0
_exptl_absorpt_coefficient_mu 2.706
_exptl_absorpt_correction_T_max 0.873
_exptl_absorpt_correction_T_min 0.795
_exptl_absorpt_correction_type multi-scan
_exptl_absorpt_process_details
;
(<i>REQAB</i>, Rigaku, 1998)
;
_exptl_crystal_colour red
_exptl_crystal_density_diffrn 1.671
_exptl_crystal_density_method 'not measured'
_exptl_crystal_description block
_exptl_crystal_F_000 1000.00
_exptl_crystal_size_max 0.200
_exptl_crystal_size_mid 0.080
_exptl_crystal_size_min 0.050
_refine_diff_density_max 0.83
_refine_diff_density_min -0.80
_refine_ls_extinction_method none
_refine_ls_goodness_of_fit_ref 1.270
_refine_ls_hydrogen_treatment constr
_refine_ls_number_parameters 289
_refine_ls_number_reflns 4518
_refine_ls_number_restraints 3
_refine_ls_R_factor_all 0.0519
_refine_ls_R_factor_gt 0.0458
_refine_ls_shift/su_max 0.000
_refine_ls_structure_factor_coef Fsqd
_refine_ls_weighting_details 'w = 1/[\s^2^(Fo^2^)+(0.0039P)^2^+5.6867P] where P=(Fo^2^+2Fc^2^)/3'
_refine_ls_weighting_scheme calc
_refine_ls_wR_factor_gt 0.0939
_refine_ls_wR_factor_ref 0.0960
_reflns_number_gt 4016
_reflns_number_total 4518
_reflns_threshold_expression F^2^>2.0\s(F^2^)
_cod_data_source_file wm5569sup1.cif
_cod_data_source_block II
_cod_database_code 2243455

loop_
_space_group_symop_id
_space_group_symop_operation_xyz
1 +X,+Y,+Z
2 -X,1/2+Y,1/2-Z
3 -X,-Y,-Z
4 +X,-1/2-Y,-1/2+Z

loop_
_atom_site_type_symbol
_atom_site_label
_atom_site_fract_x
_atom_site_fract_y
_atom_site_fract_z
_atom_site_U_iso_or_equiv
_atom_site_adp_type
_atom_site_calc_flag
_atom_site_occupancy
_atom_site_disorder_assembly
_atom_site_disorder_group
Br Br1 0.39194(6) 0.11344(3) 0.73710(4) 0.02535(17) Uani d 0.807(2) . .
O O2 -0.0653(5) 0.0445(4) 0.8859(4) 0.0351(15) Uani d 0.807(2) . .
C C2 0.0332(9) 0.0641(9) 0.8536(10) 0.037(3) Uani d 0.807(2) A .
Br Br2 -0.0197(5) 0.0661(4) 0.8657(4) 0.0403(14) Uani d 0.193(2) A 1
O O3 0.4377(18) 0.1006(12) 0.7111(13) 0.033(4) Uiso d 0.193(2) A 1
C C3 0.339(3) 0.092(3) 0.746(3) 0.076(12) Uiso d 0.193(2) A 1
Mn Mn1 0.18158(5) 0.08786(4) 0.80533(4) 0.02451(14) Uani d 1 A 2
O O1 0.1797(3) -0.10749(19) 0.7376(2) 0.0359(6) Uani d 1 A 2
N N1 0.2796(3) 0.0760(2) 0.9421(2) 0.0224(6) Uani d 1 A 2
N N2 0.2005(3) 0.22091(19) 0.8440(2) 0.0202(6) Uani d 1 A 2
N N3 0.0937(3) 0.1521(2) 0.6822(2) 0.0219(6) Uani d 1 A 2
C C1 0.1807(4) -0.0334(3) 0.7637(3) 0.0310(8) Uani d 1 A 2
C C4 0.3125(3) -0.0050(3) 0.9917(3) 0.0275(8) Uani d 1 A 2
H H1 0.288826 -0.063547 0.960043 0.033 Uiso calc 1 A 2
C C5 0.3784(4) -0.0070(3) 1.0856(3) 0.0298(8) Uani d 1 A 2
H H2 0.400366 -0.065698 1.117441 0.036 Uiso calc 1 A 2
C C6 0.4125(4) 0.0773(3) 1.1335(3) 0.0301(8) Uani d 1 A 2
H H3 0.458098 0.077281 1.198549 0.036 Uiso calc 1 A 2
C C7 0.3789(3) 0.1623(3) 1.0847(3) 0.0257(7) Uani d 1 A 2
H H4 0.400583 0.221221 1.116233 0.031 Uiso calc 1 A 2
C C8 0.3132(3) 0.1592(2) 0.9894(3) 0.0217(7) Uani d 1 A 2
C C9 0.2711(3) 0.2443(2) 0.9303(3) 0.0212(7) Uani d 1 A 2
C C10 0.3006(3) 0.3376(2) 0.9548(3) 0.0227(7) Uani d 1 A 2
H H5 0.351261 0.352547 1.015754 0.027 Uiso calc 1 A 2
C C11 0.2548(3) 0.4096(2) 0.8886(3) 0.0223(7) Uani d 1 A 2
C C12 0.1818(3) 0.3838(2) 0.7994(3) 0.0225(7) Uani d 1 A 2
H H6 0.149023 0.431227 0.753384 0.027 Uiso calc 1 A 2
C C13 0.1572(3) 0.2887(2) 0.7779(3) 0.0208(7) Uani d 1 A 2
C C14 0.0918(3) 0.2483(2) 0.6854(3) 0.0210(7) Uani d 1 A 2
C C15 0.0335(3) 0.3016(3) 0.6061(3) 0.0251(7) Uani d 1 A 2
H H7 0.033795 0.368774 0.609582 0.030 Uiso calc 1 A 2
C C16 -0.0251(3) 0.2560(3) 0.5220(3) 0.0274(8) Uani d 1 A 2
H H8 -0.066553 0.291366 0.467603 0.033 Uiso calc 1 A 2
C C17 -0.0223(3) 0.1587(3) 0.5187(3) 0.0277(8) Uani d 1 A 2
H H9 -0.060962 0.125743 0.461531 0.033 Uiso calc 1 A 2
C C18 0.0376(3) 0.1095(3) 0.5994(3) 0.0262(7) Uani d 1 A 2
H H10 0.039210 0.042307 0.596314 0.031 Uiso calc 1 A 2
C C19 0.2863(3) 0.5109(2) 0.9128(3) 0.0247(7) Uani d 1 A 2
C C20 0.3268(4) 0.5390(3) 1.0100(3) 0.0316(8) Uani d 1 A 2
H H11 0.333688 0.493598 1.062254 0.038 Uiso calc 1 A 2
C C21 0.3573(4) 0.6332(3) 1.0315(3) 0.0385(10) Uani d 1 A 2
H H12 0.385755 0.651422 1.098118 0.046 Uiso calc 1 A 2
C C22 0.3466(4) 0.7000(3) 0.9572(4) 0.0379(10) Uani d 1 A 2
H H13 0.367454 0.764157 0.972651 0.045 Uiso calc 1 A 2
C C23 0.3056(4) 0.6739(3) 0.8598(3) 0.0376(10) Uani d 1 A 2
H H14 0.297827 0.720240 0.808386 0.045 Uiso calc 1 A 2
C C24 0.2757(4) 0.5797(3) 0.8373(3) 0.0299(8) Uani d 1 A 2
H H15 0.247979 0.561819 0.770438 0.036 Uiso calc 1 A 2

loop_
_atom_site_aniso_label
_atom_site_aniso_U_11
_atom_site_aniso_U_22
_atom_site_aniso_U_33
_atom_site_aniso_U_12
_atom_site_aniso_U_13
_atom_site_aniso_U_23
Br1 0.0222(3) 0.0293(3) 0.0246(3) 0.0054(2) 0.0032(2) 0.00736(19)
O2 0.038(3) 0.028(3) 0.041(3) -0.0170(18) 0.012(2) 0.000(2)
C2 0.055(7) 0.023(3) 0.031(4) 0.009(5) -0.006(5) -0.006(3)
Br2 0.060(4) 0.0228(17) 0.035(2) 0.001(3) -0.005(3) -0.0077(14)
Mn1 0.0276(3) 0.0170(3) 0.0275(3) 0.0001(2) -0.0027(2) 0.0030(2)
O1 0.0504(18) 0.0244(14) 0.0342(15) 0.0084(12) 0.0102(13) 0.0043(12)
N1 0.0202(14) 0.0197(14) 0.0276(15) 0.0010(11) 0.0042(12) 0.0048(12)
N2 0.0176(13) 0.0179(13) 0.0250(15) 0.0001(10) 0.0017(11) 0.0029(11)
N3 0.0191(14) 0.0215(14) 0.0249(15) 0.0006(11) 0.0016(12) 0.0015(12)
C1 0.0266(19) 0.037(2) 0.029(2) -0.0021(16) 0.0024(15) 0.0106(17)
C4 0.0248(18) 0.0231(17) 0.035(2) 0.0036(14) 0.0064(15) 0.0077(15)
C5 0.0276(19) 0.0283(19) 0.034(2) 0.0070(15) 0.0064(16) 0.0115(16)
C6 0.0286(19) 0.039(2) 0.0235(18) 0.0076(16) 0.0040(15) 0.0082(16)
C7 0.0239(17) 0.0283(18) 0.0252(18) 0.0022(14) 0.0041(14) 0.0017(14)
C8 0.0182(16) 0.0240(17) 0.0236(17) 0.0012(13) 0.0059(13) 0.0031(14)
C9 0.0177(16) 0.0214(16) 0.0249(17) 0.0006(13) 0.0042(13) 0.0030(13)
C10 0.0192(16) 0.0247(17) 0.0244(18) 0.0003(13) 0.0028(13) -0.0012(14)
C11 0.0180(16) 0.0202(16) 0.0297(18) 0.0012(12) 0.0064(14) 0.0008(14)
C12 0.0208(16) 0.0196(16) 0.0270(18) 0.0014(13) 0.0028(13) 0.0027(14)
C13 0.0172(15) 0.0224(17) 0.0232(17) 0.0012(12) 0.0036(13) 0.0041(13)
C14 0.0173(15) 0.0209(16) 0.0251(17) 0.0000(12) 0.0037(13) 0.0018(13)
C15 0.0221(17) 0.0243(17) 0.0289(19) 0.0016(14) 0.0023(14) 0.0057(14)
C16 0.0225(17) 0.0333(19) 0.0261(19) 0.0011(15) 0.0016(14) 0.0059(15)
C17 0.0227(18) 0.036(2) 0.0241(18) -0.0009(15) 0.0013(14) -0.0016(15)
C18 0.0224(17) 0.0247(17) 0.0311(19) -0.0016(14) 0.0020(14) -0.0005(15)
C19 0.0181(16) 0.0208(17) 0.036(2) -0.0005(13) 0.0065(14) -0.0015(14)
C20 0.0290(19) 0.0240(18) 0.042(2) 0.0000(15) 0.0027(17) -0.0041(16)
C21 0.031(2) 0.031(2) 0.053(3) -0.0024(16) 0.0019(19) -0.0145(19)
C22 0.030(2) 0.0206(18) 0.065(3) -0.0047(15) 0.014(2) -0.0097(19)
C23 0.038(2) 0.0211(18) 0.057(3) -0.0022(16) 0.018(2) 0.0041(18)
C24 0.0288(19) 0.0221(17) 0.040(2) 0.0013(14) 0.0081(16) 0.0006(16)

loop_
_atom_type_symbol
_atom_type_description
_atom_type_scat_dispersion_real
_atom_type_scat_dispersion_imag
_atom_type_scat_source
C C 0.0033 0.0016
;
International Tables for Crystallography
(Vol. C, Tables 4.2.6.8 and 6.1.1.4)
;
H H 0.0000 0.0000
;
International Tables for Crystallography
(Vol. C, Table 6.1.1.4)
;
Br Br -0.2901 2.4595
;
International Tables for Crystallography
(Vol. C, Tables 4.2.6.8 and 6.1.1.4)
;
Mn Mn 0.3368 0.7283
;
International Tables for Crystallography
(Vol. C, Tables 4.2.6.8 and 6.1.1.4)
;
N N 0.0061 0.0033
;
International Tables for Crystallography
(Vol. C, Tables 4.2.6.8 and 6.1.1.4)
;
O O 0.0106 0.0060
;
International Tables for Crystallography
(Vol. C, Tables 4.2.6.8 and 6.1.1.4)
;

loop_
_geom_angle_atom_site_label_1
_geom_angle_atom_site_label_2
_geom_angle_atom_site_label_3
_geom_angle_site_symmetry_1
_geom_angle_site_symmetry_3
_geom_angle
_geom_angle_publ_flag
O3 Br1 C3 . . 131(4) ?
Br2 O2 C2 . . 15.7(10) ?
Br2 C2 O2 . . 17.2(12) ?
O2 C2 Mn1 . . 177.5(10) ?
C2 Br2 O2 . . 147(2) ?
Br1 O3 C3 . . 24(2) ?
Br1 C3 O3 . . 24.3(19) ?
C2 Mn1 C1 . . 87.9(4) ?
C2 Mn1 N2 . . 98.6(4) ?
C1 Mn1 N2 . . 173.57(15) ?
C2 Mn1 N1 . . 91.3(4) ?
C1 Mn1 N1 . . 100.98(14) ?
N2 Mn1 N1 . . 79.05(12) ?
C2 Mn1 N3 . . 93.0(4) ?
C1 Mn1 N3 . . 100.66(15) ?
N2 Mn1 N3 . . 79.05(12) ?
N1 Mn1 N3 . . 158.08(12) ?
C2 Mn1 Br1 . . 177.4(4) ?
C1 Mn1 Br1 . . 89.68(12) ?
N2 Mn1 Br1 . . 83.89(8) ?
N1 Mn1 Br1 . . 88.42(8) ?
N3 Mn1 Br1 . . 88.26(8) ?
C4 N1 C8 . . 117.4(3) ?
C4 N1 Mn1 . . 126.8(3) ?
C8 N1 Mn1 . . 115.8(2) ?
C9 N2 C13 . . 120.4(3) ?
C9 N2 Mn1 . . 119.7(2) ?
C13 N2 Mn1 . . 119.3(2) ?
C18 N3 C14 . . 117.9(3) ?
C18 N3 Mn1 . . 126.7(2) ?
C14 N3 Mn1 . . 115.5(2) ?
O1 C1 Mn1 . . 179.5(4) ?
N1 C4 C5 . . 123.2(4) ?
N1 C4 H1 . . 118.4 ?
C5 C4 H1 . . 118.4 ?
C4 C5 C6 . . 119.4(3) ?
C4 C5 H2 . . 120.3 ?
C6 C5 H2 . . 120.3 ?
C5 C6 C7 . . 118.9(3) ?
C5 C6 H3 . . 120.5 ?
C7 C6 H3 . . 120.5 ?
C8 C7 C6 . . 118.8(3) ?
C8 C7 H4 . . 120.6 ?
C6 C7 H4 . . 120.6 ?
N1 C8 C7 . . 122.3(3) ?
N1 C8 C9 . . 113.7(3) ?
C7 C8 C9 . . 124.0(3) ?
N2 C9 C10 . . 121.7(3) ?
N2 C9 C8 . . 111.5(3) ?
C10 C9 C8 . . 126.8(3) ?
C9 C10 C11 . . 119.2(3) ?
C9 C10 H5 . . 120.4 ?
C11 C10 H5 . . 120.4 ?
C12 C11 C10 . . 118.2(3) ?
C12 C11 C19 . . 121.5(3) ?
C10 C11 C19 . . 120.3(3) ?
C13 C12 C11 . . 120.0(3) ?
C13 C12 H6 . . 120.0 ?
C11 C12 H6 . . 120.0 ?
N2 C13 C12 . . 120.4(3) ?
N2 C13 C14 . . 112.0(3) ?
C12 C13 C14 . . 127.5(3) ?
N3 C14 C15 . . 121.5(3) ?
N3 C14 C13 . . 114.1(3) ?
C15 C14 C13 . . 124.4(3) ?
C16 C15 C14 . . 119.6(3) ?
C16 C15 H7 . . 120.2 ?
C14 C15 H7 . . 120.2 ?
C17 C16 C15 . . 118.8(3) ?
C17 C16 H8 . . 120.6 ?
C15 C16 H8 . . 120.6 ?
C16 C17 C18 . . 119.1(3) ?
C16 C17 H9 . . 120.4 ?
C18 C17 H9 . . 120.4 ?
N3 C18 C17 . . 123.1(3) ?
N3 C18 H10 . . 118.4 ?
C17 C18 H10 . . 118.4 ?
C20 C19 C24 . . 118.5(3) ?
C20 C19 C11 . . 121.0(3) ?
C24 C19 C11 . . 120.5(3) ?
C21 C20 C19 . . 120.5(4) ?
C21 C20 H11 . . 119.8 ?
C19 C20 H11 . . 119.8 ?
C22 C21 C20 . . 120.6(4) ?
C22 C21 H12 . . 119.7 ?
C20 C21 H12 . . 119.7 ?
C21 C22 C23 . . 120.1(4) ?
C21 C22 H13 . . 120.0 ?
C23 C22 H13 . . 120.0 ?
C22 C23 C24 . . 119.8(4) ?
C22 C23 H14 . . 120.1 ?
C24 C23 H14 . . 120.1 ?
C23 C24 C19 . . 120.5(4) ?
C23 C24 H15 . . 119.8 ?
C19 C24 H15 . . 119.8 ?

loop_
_geom_bond_atom_site_label_1
_geom_bond_atom_site_label_2
_geom_bond_site_symmetry_2
_geom_bond_distance
_geom_bond_publ_flag
Br1 O3 . 0.65(2) ?
Br1 C3 . 0.66(3) ?
Br1 Mn1 . 2.5170(11) ?
O2 Br2 . 0.654(5) ?
O2 C2 . 1.201(11) ?
C2 Br2 . 0.597(8) ?
C2 Mn1 . 1.790(9) ?
O3 C3 . 1.194(18) ?
Mn1 C1 . 1.803(4) ?
Mn1 N2 . 1.954(3) ?
Mn1 N1 . 2.012(3) ?
Mn1 N3 . 2.019(3) ?
O1 C1 . 1.103(5) ?
N1 C4 . 1.350(4) ?
N1 C8 . 1.364(4) ?
N2 C9 . 1.346(4) ?
N2 C13 . 1.351(4) ?
N3 C18 . 1.343(4) ?
N3 C14 . 1.360(4) ?
C4 C5 . 1.371(5) ?
C4 H1 . 0.9500 ?
C5 C6 . 1.381(6) ?
C5 H2 . 0.9500 ?
C6 C7 . 1.395(5) ?
C6 H3 . 0.9500 ?
C7 C8 . 1.387(5) ?
C7 H4 . 0.9500 ?
C8 C9 . 1.481(5) ?
C9 C10 . 1.384(5) ?
C10 C11 . 1.401(5) ?
C10 H5 . 0.9500 ?
C11 C12 . 1.398(5) ?
C11 C19 . 1.496(5) ?
C12 C13 . 1.392(5) ?
C12 H6 . 0.9500 ?
C13 C14 . 1.468(5) ?
C14 C15 . 1.390(5) ?
C15 C16 . 1.384(5) ?
C15 H7 . 0.9500 ?
C16 C17 . 1.376(5) ?
C16 H8 . 0.9500 ?
C17 C18 . 1.380(5) ?
C17 H9 . 0.9500 ?
C18 H10 . 0.9500 ?
C19 C20 . 1.390(5) ?
C19 C24 . 1.402(5) ?
C20 C21 . 1.390(5) ?
C20 H11 . 0.9500 ?
C21 C22 . 1.371(6) ?
C21 H12 . 0.9500 ?
C22 C23 . 1.385(6) ?
C22 H13 . 0.9500 ?
C23 C24 . 1.393(5) ?
C23 H14 . 0.9500 ?
C24 H15 . 0.9500 ?

loop_
_geom_hbond_atom_site_label_D
_geom_hbond_atom_site_label_H
_geom_hbond_atom_site_label_A
_geom_hbond_site_symmetry_A
_geom_hbond_distance_DH
_geom_hbond_distance_HA
_geom_hbond_distance_DA
_geom_hbond_angle_DHA
C5 H2 Br1 3_657 0.95 2.84 3.528(4) 130
C7 H4 Br1 4_566 0.95 2.86 3.771(4) 162
C12 H6 Br2 2_556 0.95 2.75 3.688(7) 171
C12 H6 O2 2_556 0.95 2.55 3.491(7) 173
C15 H7 Br2 2_556 0.95 2.81 3.759(7) 175
C15 H7 O2 2_556 0.95 2.50 3.447(7) 172
C16 H8 Br2 4_565 0.95 2.52 3.286(7) 138
C16 H8 O2 4_565 0.95 2.57 3.363(7) 141
C20 H11 Br1 4_566 0.95 2.81 3.743(4) 168
C20 H11 O3 4_566 0.95 2.55 3.446(18) 158
C24 H15 Br2 2_556 0.95 2.84 3.611(7) 139

loop_
_geom_torsion_atom_site_label_1
_geom_torsion_atom_site_label_2
_geom_torsion_atom_site_label_3
_geom_torsion_atom_site_label_4
_geom_torsion_site_symmetry_1
_geom_torsion_site_symmetry_2
_geom_torsion_site_symmetry_3
_geom_torsion_site_symmetry_4
_geom_torsion
_geom_torsion_publ_flag
C8 N1 C4 C5 . . . . -0.7(5) ?
Mn1 N1 C4 C5 . . . . -179.2(3) ?
N1 C4 C5 C6 . . . . 0.7(6) ?
C4 C5 C6 C7 . . . . 0.0(5) ?
C5 C6 C7 C8 . . . . -0.5(5) ?
C4 N1 C8 C7 . . . . 0.1(5) ?
Mn1 N1 C8 C7 . . . . 178.8(3) ?
C4 N1 C8 C9 . . . . -178.9(3) ?
Mn1 N1 C8 C9 . . . . -0.2(4) ?
C6 C7 C8 N1 . . . . 0.5(5) ?
C6 C7 C8 C9 . . . . 179.4(3) ?
C13 N2 C9 C10 . . . . 0.7(5) ?
Mn1 N2 C9 C10 . . . . 171.8(2) ?
C13 N2 C9 C8 . . . . -177.5(3) ?
Mn1 N2 C9 C8 . . . . -6.4(4) ?
N1 C8 C9 N2 . . . . 4.1(4) ?
C7 C8 C9 N2 . . . . -174.9(3) ?
N1 C8 C9 C10 . . . . -174.0(3) ?
C7 C8 C9 C10 . . . . 7.0(5) ?
N2 C9 C10 C11 . . . . 0.6(5) ?
C8 C9 C10 C11 . . . . 178.5(3) ?
C9 C10 C11 C12 . . . . -0.7(5) ?
C9 C10 C11 C19 . . . . -179.4(3) ?
C10 C11 C12 C13 . . . . -0.5(5) ?
C19 C11 C12 C13 . . . . 178.2(3) ?
C9 N2 C13 C12 . . . . -1.9(5) ?
Mn1 N2 C13 C12 . . . . -173.0(2) ?
C9 N2 C13 C14 . . . . 175.2(3) ?
Mn1 N2 C13 C14 . . . . 4.1(4) ?
C11 C12 C13 N2 . . . . 1.8(5) ?
C11 C12 C13 C14 . . . . -174.8(3) ?
C18 N3 C14 C15 . . . . 0.3(5) ?
Mn1 N3 C14 C15 . . . . -179.4(3) ?
C18 N3 C14 C13 . . . . -179.0(3) ?
Mn1 N3 C14 C13 . . . . 1.3(4) ?
N2 C13 C14 N3 . . . . -3.4(4) ?
C12 C13 C14 N3 . . . . 173.5(3) ?
N2 C13 C14 C15 . . . . 177.4(3) ?
C12 C13 C14 C15 . . . . -5.7(6) ?
N3 C14 C15 C16 . . . . 0.5(5) ?
C13 C14 C15 C16 . . . . 179.7(3) ?
C14 C15 C16 C17 . . . . -1.0(5) ?
C15 C16 C17 C18 . . . . 0.7(5) ?
C14 N3 C18 C17 . . . . -0.6(5) ?
Mn1 N3 C18 C17 . . . . 179.1(3) ?
C16 C17 C18 N3 . . . . 0.1(6) ?
C12 C11 C19 C20 . . . . 162.1(3) ?
C10 C11 C19 C20 . . . . -19.3(5) ?
C12 C11 C19 C24 . . . . -18.0(5) ?
C10 C11 C19 C24 . . . . 160.6(3) ?
C24 C19 C20 C21 . . . . -0.7(6) ?
C11 C19 C20 C21 . . . . 179.2(3) ?
C19 C20 C21 C22 . . . . 0.7(6) ?
C20 C21 C22 C23 . . . . -0.2(6) ?
C21 C22 C23 C24 . . . . -0.3(6) ?
C22 C23 C24 C19 . . . . 0.3(6) ?
C20 C19 C24 C23 . . . . 0.2(5) ?
C11 C19 C24 C23 . . . . -179.7(3) ?

_cod_database_fobs_code 2243455
